data_9005607
loop_
_publ_author_name
'Martucci, A.'
'Sacerdoti, M.'
'Cruciani, G.'
'Dalconi, C.'

_publ_section_title
;
 In situ time resolved synchrotron powder diffraction study of mordenite
 Sample: T = 450 C
;
_journal_name_full 'European Journal of Mineralogy'
_journal_page_first 485
_journal_page_last 493
_journal_paper_doi 10.1127/0935-1221/2003/0015-0485
_journal_volume 15
_journal_year 2003
_chemical_formula_sum 'Al0.617 Fe0.002 H9.334 O9.081 Si3.378'
_chemical_name_mineral Mordenite
_space_group_IT_number 63
_symmetry_space_group_name_Hall '-C 2c 2'
_symmetry_space_group_name_H-M 'C m c m'
_cell_angle_alpha 90
_cell_angle_beta 90
_cell_angle_gamma 90
_cell_formula_units_Z 12
_cell_length_a 18.024
_cell_length_b 20.386
_cell_length_c 7.503
_cell_volume 2756.882
_database_code_amcsd 0006997
_diffrn_ambient_temperature 723.15
_exptl_crystal_density_diffrn 1.925
_cod_original_formula_sum 'O9.081 Si3.378 Al.617 Fe.002 H9.334'
_cod_database_code 9005607

loop_
_space_group_symop_operation_xyz
x,y,z
1/2+x,1/2+y,z
x,-y,1/2+z
1/2+x,1/2-y,1/2+z
-x,y,1/2-z
1/2-x,1/2+y,1/2-z
-x,y,z
1/2-x,1/2+y,z
x,-y,-z
1/2+x,1/2-y,-z
x,y,1/2-z
1/2+x,1/2+y,1/2-z
-x,-y,1/2+z
1/2-x,1/2-y,1/2+z
-x,-y,-z
1/2-x,1/2-y,-z

loop_
_atom_site_label
_atom_site_fract_x
_atom_site_fract_y
_atom_site_fract_z
_atom_site_occupancy
_atom_site_U_iso_or_equiv
_atom_site_type_symbol
_atom_site_attached_hydrogens
WatA 0.00000 0.50000 0.00000 0.72000 0.10700 O 2
WatB 0.00000 0.55900 0.12700 0.26000 0.12500 O 2
WatC* 0.44100 0.12500 0.25000 0.13100 0.15100 O 2
WatD* 0.50000 0.25100 0.37200 0.11000 0.13900 O 2
WatE 0.58600 0.52300 0.25000 0.14600 0.16600 O 2
WatG 0.50000 0.31300 0.43400 0.15000 0.13000 O 2
WatG* 0.50000 0.31300 0.43400 0.15000 0.13000 O 2
WatJ 0.00000 0.07500 -0.02400 0.31400 0.18200 O 2
SiT1 0.29900 0.07300 0.03500 0.84440 0.05000 Si 0
AlT1 0.29900 0.07300 0.03500 0.15420 0.05000 Al 0
FeT1 0.29900 0.07300 0.03500 0.00060 0.05000 Fe 0
SiT2 0.30800 0.30600 0.03800 0.84440 0.05000 Si 0
AlT2 0.30800 0.30600 0.03800 0.15420 0.05000 Al 0
FeT2 0.30800 0.30600 0.03800 0.00060 0.05000 Fe 0
SiT3 0.08800 0.38700 0.25000 0.84440 0.05000 Si 0
AlT3 0.08800 0.38700 0.25000 0.15420 0.05000 Al 0
FeT3 0.08800 0.38700 0.25000 0.00060 0.05000 Fe 0
SiT4 0.08700 0.22700 0.25000 0.84440 0.05000 Si 0
AlT4 0.08700 0.22700 0.25000 0.15420 0.05000 Al 0
FeT4 0.08700 0.22700 0.25000 0.00060 0.05000 Fe 0
O1 0.12400 0.41400 0.43600 1.00000 0.06800 O 0
O2 0.11800 0.19100 0.42800 1.00000 0.06800 O 0
O3 0.23600 0.12500 0.98000 1.00000 0.06800 O 0
O4 0.08600 0.30600 0.25000 1.00000 0.06800 O 0
O5 0.15900 0.19100 0.75000 1.00000 0.06800 O 0
O6 0.17700 0.41700 0.75000 1.00000 0.06800 O 0
O7 0.23300 0.50000 0.50000 1.00000 0.06800 O 0
O8 0.25000 0.25000 0.50000 1.00000 0.06800 O 0
O9 0.00000 0.40900 0.25000 1.00000 0.06800 O 0
O10 0.00000 0.20500 0.25000 1.00000 0.06800 O 0

loop_
_cod_changelog_entry_id
_cod_changelog_entry_author
_cod_changelog_entry_date
_cod_changelog_entry_text
1
;cod-tools version 3.8.0
Id: cif_guess_AMCSD_atom_types 9581 2023-05-17 12:35:41Z saulius
;
2023-05-23T09:18:09+03:00
;Derived atom types and hydrogen counts
from atom names that follow the AMCSD naming convention
(Wat == water, O-H == hydroxyl).
;

loop_
_cod_related_entry_id
_cod_related_entry_database
_cod_related_entry_code
1 AMCSD 0006997
